data_4343571
loop_
_publ_author_name
'Haupt, H.J.'
'Wolfes, W.'
'Preut, H.'

_publ_section_title
;
 Single-crystal x-ray analysis of compounds with a covalent metal-metal
 bond. 5. Characterization of halogeno-bridged structures of three dimers
 of halogenobis (pentacarbonylmanganio) indium(III), ((Mn (C O)5)2 In
 (mue-X))2 (X= Cl, Br, I)
;
_journal_name_full 'Inorganic Chemistry'
_journal_page_first 2920
_journal_page_last 2927
_journal_volume 15
_journal_year 1976
_chemical_formula_sum 'C20 I2 In2 Mn4 O20'
_chemical_name_systematic '((Mn (C O)5)2 In)2 I2'
_space_group_IT_number 2
_symmetry_space_group_name_Hall '-P 1'
_symmetry_space_group_name_H-M 'P -1'
_cell_angle_alpha 87.67
_cell_angle_beta 95.07
_cell_angle_gamma 123.79
_cell_formula_units_Z 1
_cell_length_a 10.649
_cell_length_b 10.457
_cell_length_c 9.073
_cell_volume 836.344
_citation_journal_id_ASTM INOCAJ
_cod_data_source_file Haupt_INOCAJ_1976_583.cif
_cod_data_source_block C20I2In2Mn4O20
_cod_original_cell_volume 836.3443
_cod_database_code 4343571

loop_
_symmetry_equiv_pos_as_xyz
x,y,z
-x,-y,-z

loop_
_atom_site_label
_atom_site_type_symbol
_atom_site_fract_x
_atom_site_fract_y
_atom_site_fract_z
_atom_site_occupancy
_atom_site_U_iso_or_equiv
I1 I-1 -0.04784 -0.14806 -0.1632 1 0.0
O5 O-2 0.02343 -0.50135 0.18624 1 0.0
O9 O-2 -0.36266 -0.17394 0.038 1 0.0
Mn1 Mn-1 0.24246 -0.16526 0.2425 1 0.0
O1 O-2 0.50053 -0.1833 0.35573 1 0.0
C8 C+2 -0.29675 -0.47205 0.09708 1 0.0
O3 O-2 0.42588 0.17554 0.28244 1 0.0
O4 O-2 0.31536 -0.13494 -0.07352 1 0.0
O8 O-2 -0.30667 -0.54689 0.003 1 0.0
C2 C+2 0.18191 -0.18628 0.4301 1 0.0
Mn2 Mn-1 -0.27986 -0.3513 0.24971 1 0.0
C3 C+2 0.35337 0.04598 0.2661 1 0.0
C10 C+2 -0.21436 -0.2015 0.39169 1 0.0
C1 C+2 0.40072 -0.1782 0.31059 1 0.0
O6 O-2 -0.59407 -0.54305 0.341 1 0.0
O10 O-2 -0.17755 -0.10934 0.47937 1 0.0
C9 C+2 -0.32781 -0.24055 0.11648 1 0.0
O7 O-2 -0.17445 -0.50858 0.45475 1 0.0
C7 C+2 -0.21234 -0.4467 0.37576 1 0.0
In1 In+3 -0.00066 -0.1587 0.16122 1 0.0
O2 O-2 0.14487 -0.20106 0.54803 1 0.0
C5 C+2 0.10684 -0.37388 0.20739 1 0.0
C6 C+2 -0.47376 -0.4724 0.30393 1 0.0
C4 C+2 0.2864 -0.14427 0.04617 1 0.0
